data_7102291
loop_
_publ_author_name
'Chater, Philip A'
'David, William I F'
'Anderson, Paul A'

_publ_section_title
;
 Synthesis and structure of the new complex hydride Li2BH4NH2.
;
_journal_issue 45
_journal_name_full 'Chemical communications (Cambridge, England)'
_journal_page_first 4770
_journal_page_last 4772
_journal_paper_doi 10.1039/b711111h
_journal_year 2007
_chemical_formula_structural 'Li2 B H4 N H2'
_chemical_formula_sum 'B H6 Li2 N'
_chemical_formula_weight 44.75
_chemical_name_systematic 'Dilithium borohydride amide'
_space_group_IT_number 148
_symmetry_cell_setting trigonal
_symmetry_space_group_name_Hall '-R 3'
_symmetry_space_group_name_H-M 'R -3 :H'
_cell_angle_alpha 90.0
_cell_angle_beta 90.0
_cell_angle_gamma 120.0
_cell_formula_units_Z 18
_cell_length_a 14.48037(28)
_cell_length_b 14.48037
_cell_length_c 9.24483(30)
_cell_measurement_temperature 298
_cell_volume 1678.76(8)
_diffrn_ambient_temperature 298
_diffrn_radiation_type Synchrotron
_diffrn_radiation_wavelength 0.80162
_pd_phase_name Li2BH4NH2
_cod_data_source_file b711111h.txt
_cod_data_source_block 1
_cod_depositor_comments
;
The following automatic conversions were performed:
'_geom_bond_publ_flag' value 'N' changed to 'n' according to
'/home/saulius/struct/CIF-dictionaries/cif_core.dic' dictionary named
'cif_core.dic' version 2.4.1 from 2010-06-29 (73
times).

'_geom_angle_publ_flag' value 'N' changed to 'n' according to
'/home/saulius/struct/CIF-dictionaries/cif_core.dic' dictionary named
'cif_core.dic' version 2.4.1 from 2010-06-29 (162 times).

Automatic conversion script
Id: cif_fix_enum 1527 2010-12-29 10:47:43Z saulius 
;
_cod_original_sg_symbol_H-M 'R -3'
_cod_database_code 7102291

loop_
_symmetry_equiv_pos_site_id
_symmetry_equiv_pos_as_xyz
1 +x,+y,+z
2 -y,x-y,+z
3 y-x,-x,+z
-1 -x,-y,-z
-2 +y,y-x,-z
-3 x-y,+x,-z
101 +x+1/3,+y+2/3,+z+2/3
102 -y+1/3,x-y+2/3,+z+2/3
103 y-x+1/3,-x+2/3,+z+2/3
-101 -x+2/3,-y+1/3,-z+1/3
-102 +y+2/3,y-x+1/3,-z+1/3
-103 x-y+2/3,+x+1/3,-z+1/3
201 +x+2/3,+y+1/3,+z+1/3
202 -y+2/3,x-y+1/3,+z+1/3
203 y-x+2/3,-x+1/3,+z+1/3
-201 -x+1/3,-y+2/3,-z+2/3
-202 +y+1/3,y-x+2/3,-z+2/3
-203 x-y+1/3,+x+2/3,-z+2/3

loop_
_atom_site_type_symbol
_atom_site_label
_atom_site_fract_x
_atom_site_fract_y
_atom_site_fract_z
_atom_site_occupancy
_atom_site_thermal_displace_type
_atom_site_U_iso_or_equiv
_atom_site_symmetry_multiplicity
B B 0.6763(5) 0.7520(6) 0.1835(7) 1.0 Uiso 0.0248(20) 18
H H1 0.7363(11) 0.8167(11) 0.2797(14) 1.0 Uiso 0.0447(25) 18
H H2 0.7112(13) 0.7192(13) 0.0933(15) 1.0 Uiso 0.0447(25) 18
H H3 0.6457(11) 0.8057(12) 0.1036(15) 1.0 Uiso 0.0447(25) 18
H H4 0.5982(14) 0.6842(11) 0.2187(14) 1.0 Uiso 0.0447(25) 18
N N 0.1254(4) 0.96896(29) 0.85713(35) 1.0 Uiso 0.0281(12) 18
H H5 0.1015(17) 0.9725(20) 0.7258(19) 1.0 Uiso 0.0745(34) 18
H H6 0.1431(15) 0.9211(14) 0.8288(23) 1.0 Uiso 0.0745(34) 18
Li Li1 0.2903(9) 0.0608(9) 0.7816(11) 1.0 Uiso 0.0673(22) 18
Li Li2 0.8457(11) 0.8739(12) 0.0747(10) 1.0 Uiso 0.0673(22) 18

loop_
_atom_type_symbol
_atom_type_number_in_cell
B 18.0
H 108.0
N 18.0
Li 36.0

loop_
_geom_angle_atom_site_label_1
_geom_angle_atom_site_label_2
_geom_angle_atom_site_label_3
_geom_angle
_geom_angle_site_symmetry_1
_geom_angle_site_symmetry_3
_geom_angle_publ_flag
H1 B H2 121.0(11) 1_555 1_555 n
H1 B H3 105.5(10) 1_555 1_555 n
H1 B H4 117.7(11) 1_555 1_555 n
H1 B Li1 54.8(6) 1_555 -1_666 n
H1 B Li1 58.3(7) 1_555 101_554 n
H1 B Li1 138.3(8) 1_555 202_554 n
H1 B Li2 71.4(7) 1_555 1_555 n
H2 B H3 100.4(9) 1_555 1_555 n
H2 B H4 107.4(12) 1_555 1_555 n
H2 B Li1 128.8(9) 1_555 -1_666 n
H2 B Li1 141.1(9) 1_555 101_554 n
H2 B Li1 53.3(9) 1_555 202_554 n
H2 B Li2 61.3(9) 1_555 1_555 n
H3 B H4 101.3(10) 1_555 1_555 n
H3 B Li1 51.0(7) 1_555 -1_666 n
H3 B Li1 117.6(7) 1_555 101_554 n
H3 B Li1 116.2(8) 1_555 202_554 n
H3 B Li2 81.4(8) 1_555 1_555 n
H4 B Li1 118.4(9) 1_555 -1_666 n
H4 B Li1 59.5(8) 1_555 101_554 n
H4 B Li1 54.9(8) 1_555 202_554 n
H4 B Li2 168.7(9) 1_555 1_555 n
Li1 B Li1 84.8(4) -1_666 101_554 n
Li1 B Li1 166.1(5) -1_666 202_554 n
Li1 B Li2 71.9(5) -1_666 1_555 n
Li1 B Li1 99.41(35) 101_554 202_554 n
Li1 B Li2 129.1(4) 101_554 1_555 n
Li1 B Li2 114.0(5) 202_554 1_555 n
B H1 Li1 95.1(8) 1_555 -1_666 n
B H1 Li1 91.7(9) 1_555 101_554 n
Li1 H1 Li1 107.6(7) -1_666 101_554 n
B H2 Li1 98.4(10) 1_555 202_554 n
B H2 Li2 89.1(11) 1_555 1_555 n
Li1 H2 Li2 168.2(10) 202_554 1_555 n
B H3 Li1 98.4(10) 1_555 -1_666 n
B H4 Li1 94.6(10) 1_555 101_554 n
B H4 Li1 98.8(10) 1_555 202_554 n
Li1 H4 Li1 128.6(8) 101_554 202_554 n
H5 N H6 86.6(16) 1_555 1_555 n
H5 N Li1 84.6(11) 1_555 1_565 n
H5 N Li2 162.5(10) 1_555 2_666 n
H5 N Li2 98.5(11) 1_555 -1_676 n
H5 N Li2 97.2(12) 1_555 -3_556 n
H6 N Li1 74.2(12) 1_555 1_565 n
H6 N Li2 108.0(14) 1_555 2_666 n
H6 N Li2 156.0(13) 1_555 -1_676 n
H6 N Li2 91.2(13) 1_555 -3_556 n
Li1 N Li2 108.3(6) 1_565 2_666 n
Li1 N Li2 82.9(5) 1_565 -1_676 n
Li1 N Li2 165.2(6) 1_565 -3_556 n
Li2 N Li2 72.2(5) 2_666 -1_676 n
Li2 N Li2 73.4(5) 2_666 -3_556 n
Li2 N Li2 111.2(8) -1_676 -3_556 n
N H5 H6 36.1(10) 1_555 1_555 n
N H6 H5 57.3(12) 1_555 1_555 n
N H6 Li1 82.0(12) 1_555 1_565 n
N H6 Li2 66.3(12) 1_555 -3_556 n
H5 H6 Li1 81.8(13) 1_555 1_565 n
H5 H6 Li2 83.0(13) 1_555 -3_556 n
Li1 H6 Li2 148.3(10) 1_565 -3_556 n
B Li1 B 127.5(6) -1_666 103_555 n
B Li1 B 95.2(4) -1_666 201_445 n
B Li1 H1 30.0(5) -1_666 -1_666 n
B Li1 H1 76.5(5) -1_666 201_445 n
B Li1 H2 151.8(7) -1_666 103_555 n
B Li1 H3 30.6(5) -1_666 -1_666 n
B Li1 H4 101.6(7) -1_666 103_555 n
B Li1 H4 110.2(6) -1_666 201_445 n
B Li1 N 100.2(5) -1_666 1_545 n
B Li1 H6 124.0(8) -1_666 1_545 n
B Li1 Li2 52.3(4) -1_666 -1_666 n
B Li1 B 94.7(4) 103_555 201_445 n
B Li1 H1 152.2(7) 103_555 -1_666 n
B Li1 H1 87.7(6) 103_555 201_445 n
B Li1 H2 28.3(5) 103_555 103_555 n
B Li1 H3 100.5(6) 103_555 -1_666 n
B Li1 H4 26.3(5) 103_555 103_555 n
B Li1 H4 100.5(6) 103_555 201_445 n
B Li1 N 116.0(6) 103_555 1_545 n
B Li1 H6 97.3(7) 103_555 1_545 n
B Li1 Li2 137.8(4) 103_555 -1_666 n
B Li1 H1 77.8(6) 201_445 -1_666 n
B Li1 H1 30.0(4) 201_445 201_445 n
B Li1 H2 79.1(6) 201_445 103_555 n
B Li1 H3 114.8(6) 201_445 -1_666 n
B Li1 H4 104.0(6) 201_445 103_555 n
B Li1 H4 25.9(5) 201_445 201_445 n
B Li1 N 123.6(5) 201_445 1_545 n
B Li1 H6 114.8(8) 201_445 1_545 n
B Li1 Li2 127.1(5) 201_445 -1_666 n
H1 Li1 H1 72.4(7) -1_666 201_445 n
H1 Li1 H2 156.7(8) -1_666 103_555 n
H1 Li1 H3 60.5(7) -1_666 -1_666 n
H1 Li1 H4 129.4(9) -1_666 103_555 n
H1 Li1 H4 84.5(7) -1_666 201_445 n
H1 Li1 N 89.7(6) -1_666 1_545 n
H1 Li1 H6 110.1(9) -1_666 1_545 n
H1 Li1 Li2 53.1(5) -1_666 -1_666 n
H1 Li1 H2 85.9(7) 201_445 103_555 n
H1 Li1 H3 87.6(7) 201_445 -1_666 n
H1 Li1 H4 84.9(7) 201_445 103_555 n
H1 Li1 H4 56.0(6) 201_445 201_445 n
H1 Li1 N 149.8(7) 201_445 1_545 n
H1 Li1 H6 144.8(9) 201_445 1_545 n
H1 Li1 Li2 124.7(7) 201_445 -1_666 n
H2 Li1 H3 128.5(9) 103_555 -1_666 n
H2 Li1 H4 54.4(8) 103_555 103_555 n
H2 Li1 H4 76.1(7) 103_555 201_445 n
H2 Li1 N 105.9(7) 103_555 1_545 n
H2 Li1 H6 82.7(7) 103_555 1_545 n
H2 Li1 Li2 149.4(7) 103_555 -1_666 n
H3 Li1 H4 74.2(6) -1_666 103_555 n
H3 Li1 H4 136.7(8) -1_666 201_445 n
H3 Li1 N 104.9(7) -1_666 1_545 n
H3 Li1 H6 125.1(9) -1_666 1_545 n
H3 Li1 Li2 59.9(6) -1_666 -1_666 n
H4 Li1 H4 119.1(9) 103_555 201_445 n
H4 Li1 N 124.8(7) 103_555 1_545 n
H4 Li1 H6 114.0(9) 103_555 1_545 n
H4 Li1 Li2 121.1(6) 103_555 -1_666 n
H4 Li1 N 99.2(6) 201_445 1_545 n
H4 Li1 H6 88.9(9) 201_445 1_545 n
H4 Li1 Li2 119.6(7) 201_445 -1_666 n
N Li1 H6 23.8(6) 1_545 1_545 n
N Li1 Li2 48.6(4) 1_545 -1_666 n
H6 Li1 Li2 72.2(7) 1_545 -1_666 n
B Li2 H2 29.6(5) 1_555 1_555 n
B Li2 N 114.1(6) 1_555 3_564 n
B Li2 N 103.7(6) 1_555 -1_676 n
B Li2 N 112.0(6) 1_555 -2_556 n
B Li2 H6 90.7(6) 1_555 -2_556 n
B Li2 Li1 55.9(4) 1_555 -1_666 n
B Li2 Li2 122.7(7) 1_555 -2_565 n
B Li2 Li2 132.4(7) 1_555 -3_655 n
H2 Li2 N 94.5(7) 1_555 3_564 n
H2 Li2 N 132.3(8) 1_555 -1_676 n
H2 Li2 N 100.4(8) 1_555 -2_556 n
H2 Li2 H6 78.2(8) 1_555 -2_556 n
H2 Li2 Li1 83.8(7) 1_555 -1_666 n
H2 Li2 Li2 130.4(8) 1_555 -2_565 n
H2 Li2 Li2 103.6(8) 1_555 -3_655 n
N Li2 N 106.1(7) 3_564 -1_676 n
N Li2 N 108.2(6) 3_564 -2_556 n
N Li2 H6 113.5(8) 3_564 -2_556 n
N Li2 Li1 116.2(6) 3_564 -1_666 n
N Li2 Li2 55.6(6) 3_564 -2_565 n
N Li2 Li2 57.2(5) 3_564 -3_655 n
N Li2 N 112.5(7) -1_676 -2_556 n
N Li2 H6 127.3(7) -1_676 -2_556 n
N Li2 Li1 48.48(31) -1_676 -1_666 n
N Li2 Li2 50.54(30) -1_676 -2_565 n
N Li2 Li2 123.9(5) -1_676 -3_655 n
N Li2 H6 22.5(5) -2_556 -2_556 n
N Li2 Li1 134.9(4) -2_556 -1_666 n
N Li2 Li2 124.9(4) -2_556 -2_565 n
N Li2 Li2 50.99(28) -2_556 -3_655 n
H6 Li2 Li1 128.0(6) -2_556 -1_666 n
H6 Li2 Li2 146.6(6) -2_556 -2_565 n
H6 Li2 Li2 60.8(6) -2_556 -3_655 n
Li1 Li2 Li2 78.1(6) -1_666 -2_565 n
Li1 Li2 Li2 170.1(6) -1_666 -3_655 n
Li2 Li2 Li2 92.0(6) -2_565 -3_655 n

loop_
_geom_bond_atom_site_label_1
_geom_bond_atom_site_label_2
_geom_bond_distance
_geom_bond_site_symmetry_2
_geom_bond_publ_flag
B H1 1.269(16) 1_555 n
B H2 1.190(17) 1_555 n
B H3 1.300(17) 1_555 n
B H4 1.112(19) 1_555 n
B Li1 2.525(13) -1_666 n
B Li1 2.535(11) 101_554 n
B Li1 2.480(14) 202_554 n
B Li2 2.412(14) 1_555 n
H1 B 1.269(16) 1_555 n
H1 Li1 2.072(17) -1_666 n
H1 Li1 2.157(16) 101_554 n
H1 Li2 2.340(17) 1_555 n
H2 B 1.190(17) 1_555 n
H2 H3 1.914(19) 1_555 n
H2 H4 1.856(21) 1_555 n
H2 Li1 2.010(20) 202_554 n
H2 Li2 2.116(21) 1_555 n
H3 B 1.300(17) 1_555 n
H3 H2 1.914(19) 1_555 n
H3 H4 1.869(19) 1_555 n
H3 Li1 1.982(18) -1_666 n
H3 Li2 2.563(19) 1_555 n
H4 B 1.112(19) 1_555 n
H4 H2 1.856(21) 1_555 n
H4 H3 1.869(19) 1_555 n
H4 Li1 2.191(17) 101_554 n
H4 Li1 2.053(16) 202_554 n
N H5 1.271(19) 1_555 n
N H6 0.891(20) 1_555 n
N Li1 2.187(11) 1_565 n
N Li2 2.011(9) 2_666 n
N Li2 2.191(16) -1_676 n
N Li2 2.136(14) -3_556 n
H5 N 1.271(19) 1_555 n
H5 H6 1.508(23) 1_555 n
H5 Li1 2.424(24) 1_565 n
H5 Li2 2.690(24) -1_676 n
H5 Li2 2.619(25) -3_556 n
H6 N 0.891(20) 1_555 n
H6 H5 1.508(23) 1_555 n
H6 Li1 2.124(22) 1_565 n
H6 Li2 2.439(23) 2_666 n
H6 Li2 2.332(25) -3_556 n
Li1 B 2.525(13) -1_666 n
Li1 B 2.480(14) 103_555 n
Li1 B 2.535(11) 201_445 n
Li1 H1 2.072(17) -1_666 n
Li1 H1 2.157(16) 201_445 n
Li1 H2 2.010(20) 103_555 n
Li1 H3 1.982(18) -1_666 n
Li1 H4 2.053(16) 103_555 n
Li1 H4 2.191(17) 201_445 n
Li1 N 2.187(11) 1_545 n
Li1 H5 2.424(24) 1_545 n
Li1 H6 2.124(22) 1_545 n
Li1 Li1 3.413(22) -201_445 n
Li1 Li2 3.404(17) 2_656 n
Li1 Li2 2.898(19) -1_666 n
Li2 B 2.412(14) 1_555 n
Li2 H1 2.340(17) 1_555 n
Li2 H2 2.116(21) 1_555 n
Li2 H3 2.563(19) 1_555 n
Li2 N 2.011(9) 3_564 n
Li2 N 2.191(16) -1_676 n
Li2 N 2.136(14) -2_556 n
Li2 H5 2.690(24) -1_676 n
Li2 H5 2.619(25) -2_556 n
Li2 H6 2.439(23) 3_564 n
Li2 H6 2.332(25) -2_556 n
Li2 Li1 3.404(17) 3_664 n
Li2 Li1 2.898(19) -1_666 n
Li2 Li2 2.481(16) -2_565 n
Li2 Li2 2.481(16) -3_655 n
